data_4322716
loop_
_publ_author_name
'Malcolm H. Chisholm'
'Kirsten Folting'
'Keith S. Kramer'
'William E. Streib'

_publ_section_title
;
 Preparation and Characterization of (iPrO)4WW(\h2-dmpe)2(CO),
 (\h1-O2CH)(iPrO)4WW(\h2-dmpe)2(H), [H(\h2-dmpe)WWO2]2(\m-O), and
 W2(O)4(\m-O)[W(\h2-dmpe)2CO]2 (dmpe = Bisdimethylphosphinomethane),
 Compounds with W-W Bonds between Metal Atoms in Greatly Differing
 Oxidation States
;
_journal_name_full 'Inorganic Chemistry'
_journal_page_first 1549
_journal_page_last 1554
_journal_paper_doi 10.1021/ic9705249
_journal_volume 37
_journal_year 1998
_chemical_formula_moiety 'C26 H64 O7 P8 W4, 4(C H2 Cl2)'
_chemical_formula_sum 'C30 H72 Cl8 O7 P8 W4'
_chemical_formula_weight 1811.67
_space_group_IT_number 14
_symmetry_cell_setting monoclinic
_symmetry_space_group_name_Hall '-P 2yn'
_symmetry_space_group_name_H-M 'P 1 21/n 1'
_audit_creation_method 'minor manual editing of SDT2CIF v. 1.1 BETA  output'
_cell_angle_alpha 90
_cell_angle_beta 97.880(11)
_cell_angle_gamma 90
_cell_formula_units_Z 2
_cell_length_a 13.282(2)
_cell_length_b 14.308(3)
_cell_length_c 15.319(3)
_cell_measurement_reflns_used 50
_cell_measurement_temperature 104
_cell_measurement_theta_max 16.96
_cell_measurement_theta_min 12.56
_cell_volume 2883.7(9)
_computing_cell_refinement 'XTEL, local package'
_computing_data_collection 'NPS, local program'
_computing_data_reduction 'XTEL, local package'
_computing_molecular_graphics 'XTEL, local package'
_computing_publication_material 'XTEL, local package'
_computing_structure_refinement 'XTEL, local package'
_computing_structure_solution MULTAN78
_diffrn_ambient_temperature 104
_diffrn_measured_fraction_theta_full 0
_diffrn_measured_fraction_theta_max 1
_diffrn_measurement_device_type 'refurbished Picker diffractometer'
_diffrn_measurement_method '\q/2\q scans'
_diffrn_radiation_type 'Mo K\a'
_diffrn_radiation_wavelength 0.71069
_diffrn_reflns_av_R_equivalents 0.029
_diffrn_reflns_limit_h_max +14
_diffrn_reflns_limit_h_min -14
_diffrn_reflns_limit_k_max 15
_diffrn_reflns_limit_k_min 0
_diffrn_reflns_limit_l_max +12
_diffrn_reflns_limit_l_min -16
_diffrn_reflns_number 7225
_diffrn_reflns_theta_full 0
_diffrn_reflns_theta_max 22.5
_diffrn_reflns_theta_min 3.0
_diffrn_standards_decay_% 1.2
_diffrn_standards_interval_count 300
_diffrn_standards_number 4
_exptl_absorpt_coefficient_mu 8.5898
_exptl_absorpt_correction_T_max 0.516
_exptl_absorpt_correction_T_min 0.256
_exptl_absorpt_correction_type analytical
_exptl_absorpt_process_details Tompa
_exptl_crystal_colour red
_exptl_crystal_density_diffrn 2.086
_exptl_crystal_density_method 'not measured'
_exptl_crystal_description parallelopiped
_exptl_crystal_F_000 1720
_exptl_crystal_size_max 0.32
_exptl_crystal_size_mid 0.18
_exptl_crystal_size_min 0.08
_refine_diff_density_max 1.6
_refine_diff_density_min -0.7
_refine_ls_abs_structure_details none
_refine_ls_extinction_coef 0.3431E-7
_refine_ls_extinction_expression
;

Larson, A. C. (1967).  Acta Cryst. 23, p. 664.  Eq. (3)

;
_refine_ls_extinction_method Zachariasen
_refine_ls_goodness_of_fit_ref 0.8656
_refine_ls_hydrogen_treatment noref
_refine_ls_matrix_type full
_refine_ls_number_parameters 263
_refine_ls_number_reflns 3775
_refine_ls_R_factor_gt 0.0245
_refine_ls_shift/su_max 0.17
_refine_ls_structure_factor_coef F
_refine_ls_weighting_details w^-1^=\s^2^(F)+(.07F)^2^
_refine_ls_weighting_scheme calc
_refine_ls_wR_factor_ref 0.0266
_reflns_number_gt 3414
_reflns_number_total 3775
_reflns_threshold_expression F>3.0\s(F)
_cod_data_source_file ic9705249_2.cif
_cod_data_source_block MSC94233
_cod_original_sg_symbol_H-M 'P 21/n'
_cod_database_code 4322716

loop_
_symmetry_equiv_pos_as_xyz
x,y,z
1/2-x,1/2+y,1/2-z
1/2+x,1/2-y,1/2+z
-x,-y,-z

loop_
_atom_site_label
_atom_site_type_symbol
_atom_site_fract_x
_atom_site_fract_y
_atom_site_fract_z
_atom_site_U_iso_or_equiv
_atom_site_adp_type
_atom_site_occupancy
_atom_site_disorder_group
_atom_site_disorder_assembly
W1 W 0.67265(2) 0.31165(2) 0.60541(2) 0.01127(12) Uani 1 0 .
W2 W 0.49115(2) 0.37557(2) 0.53901(2) 0.01331(12) Uani 1 0 .
O3 O 0.5 0.5 0.5 0.026(2) Uani 1 0 .
O4 O 0.4333(4) 0.3040(4) 0.4551(4) 0.0346(18) Uani 1 0 .
O5 O 0.4144(4) 0.3735(4) 0.6215(3) 0.0277(18) Uani 1 0 .
C6 C 0.6460(5) 0.4216(5) 0.6737(5) 0.018(2) Uani 1 0 .
O7 O 0.6316(4) 0.4870(4) 0.7175(3) 0.0237(18) Uani 1 0 .
P8 P 0.7213(2) 0.18420(10) 0.50526(10) 0.0222(6) Uani 1 0 .
C9 C 0.8368(6) 0.2217(6) 0.4599(5) 0.032(3) Uani 1 0 .
C10 C 0.8342(6) 0.3266(6) 0.4402(5) 0.027(3) Uani 1 0 .
P11 P 0.80679(10) 0.39253(10) 0.53783(10) 0.0177(6) Uani 1 0 .
C12 C 0.7549(6) 0.0631(6) 0.5338(5) 0.027(2) Uani 1 0 .
C13 C 0.6296(6) 0.1666(6) 0.4059(5) 0.029(3) Uani 1 0 .
C14 C 0.9359(6) 0.4105(5) 0.5968(5) 0.027(3) Uani 1 0 .
C15 C 0.7770(6) 0.5080(6) 0.4927(5) 0.028(3) Uani 1 0 .
P16 P 0.57216(10) 0.19827(10) 0.67795(10) 0.0196(6) Uani 1 0 .
C17 C 0.6578(6) 0.1200(5) 0.7485(5) 0.024(2) Uani 1 0 .
C18 C 0.7322(6) 0.1794(5) 0.8079(5) 0.022(2) Uani 1 0 .
P19 P 0.79162(10) 0.26635(10) 0.74038(10) 0.0200(6) Uani 1 0 .
C20 C 0.4881(6) 0.1146(6) 0.6135(5) 0.028(3) Uani 1 0 .
C21 C 0.4913(6) 0.2364(6) 0.7588(5) 0.030(3) Uani 1 0 .
C22 C 0.8299(6) 0.3568(6) 0.8217(5) 0.029(3) Uani 1 0 .
C23 C 0.9115(5) 0.2067(5) 0.7314(5) 0.022(2) Uani 1 0 .
C24 C 0.3997(7) 0.5194(7) 0.7742(6) 0.039(3) Uani 1 0 .
CL25 CL 0.4663(2) 0.4943(2) 0.87995(10) 0.0466(8) Uani 1 0 .
CL26 CL 0.2666(2) 0.5220(2) 0.77501(10) 0.0434(6) Uani 1 0 .
C27 C 0.2241(6) 0.2370(6) 0.5870(6) 0.034(3) Uani 1 0 .
CL28 CL 0.1856(2) 0.2803(2) 0.68679(10) 0.0396(6) Uani 1 0 .
CL29 CL 0.1185(2) 0.2212(2) 0.50581(10) 0.0484(8) Uani 1 0 .
H1 H 0.8954 0.2069 0.5013 0.0442 Uiso 1 0 .
H2 H 0.8417 0.1868 0.4067 0.0442 Uiso 1 0 .
H3 H 0.8983 0.3466 0.4244 0.0404 Uiso 1 0 .
H4 H 0.7827 0.3396 0.3914 0.0404 Uiso 1 0 .
H5 H 0.6954 0.0294 0.5444 0.0398 Uiso 1 0 .
H6 H 0.7832 0.0339 0.4873 0.0398 Uiso 1 0 .
H7 H 0.803 0.0612 0.5861 0.0398 Uiso 1 0 .
H8 H 0.6042 0.2255 0.3832 0.0388 Uiso 1 0 .
H9 H 0.6606 0.1351 0.3621 0.0388 Uiso 1 0 .
H10 H 0.5734 0.1301 0.4197 0.0388 Uiso 1 0 .
H11 H 0.9612 0.3538 0.6251 0.041 Uiso 1 0 .
H12 H 0.9812 0.4299 0.5574 0.041 Uiso 1 0 .
H13 H 0.9352 0.4575 0.6416 0.041 Uiso 1 0 .
H14 H 0.7778 0.5535 0.5384 0.043 Uiso 1 0 .
H15 H 0.8244 0.5266 0.4544 0.043 Uiso 1 0 .
H16 H 0.71 0.5087 0.4589 0.043 Uiso 1 0 .
H17 H 0.62 0.0818 0.7828 0.0376 Uiso 1 0 .
H18 H 0.6944 0.0813 0.7131 0.0376 Uiso 1 0 .
H19 H 0.6975 0.2112 0.8502 0.0354 Uiso 1 0 .
H20 H 0.7839 0.1408 0.8396 0.0354 Uiso 1 0 .
H21 H 0.4276 0.1443 0.5873 0.0406 Uiso 1 0 .
H22 H 0.5217 0.088 0.5677 0.0406 Uiso 1 0 .
H23 H 0.4709 0.0648 0.6504 0.0406 Uiso 1 0 .
H24 H 0.5269 0.2817 0.798 0.0428 Uiso 1 0 .
H25 H 0.4308 0.2647 0.73 0.0428 Uiso 1 0 .
H26 H 0.4738 0.1849 0.7929 0.0428 Uiso 1 0 .
H27 H 0.8587 0.329 0.8762 0.043 Uiso 1 0 .
H28 H 0.8786 0.3971 0.8017 0.043 Uiso 1 0 .
H29 H 0.772 0.3929 0.8321 0.043 Uiso 1 0 .
H30 H 0.9392 0.1814 0.7874 0.039 Uiso 1 0 .
H31 H 0.9004 0.1565 0.69 0.039 Uiso 1 0 .
H32 H 0.9591 0.2491 0.7125 0.039 Uiso 1 0 .
H33 H 0.422 0.5799 0.7552 0.0532 Uiso 1 0 .
H34 H 0.4166 0.4741 0.733 0.0532 Uiso 1 0 .
H35 H 0.2715 0.2796 0.5664 0.05 Uiso 1 0 .
H36 H 0.2593 0.178 0.5988 0.05 Uiso 1 0 .

loop_
_atom_site_aniso_label
_atom_site_aniso_U_11
_atom_site_aniso_U_22
_atom_site_aniso_U_33
_atom_site_aniso_U_12
_atom_site_aniso_U_13
_atom_site_aniso_U_23
W1 0.0103(2) 0.0133(2) 0.0101(2) 0.00210(10) 0.00121(10) 0.00132(10)
W2 0.0111(2) 0.0143(2) 0.0136(2) 0.00124(10) -0.00131(10) 0.00099(10)
O3 0.015(4) 0.029(4) 0.034(4) 0.006(3) -0.001(3) 0.006(4)
O4 0.031(3) 0.030(3) 0.037(3) 0.010(3) -0.015(3) -0.007(3)
O5 0.016(3) 0.040(3) 0.028(3) 0.011(2) 0.006(2) 0.010(3)
C6 0.015(4) 0.015(4) 0.025(4) -0.000(3) 0.003(3) 0.001(4)
O7 0.022(3) 0.024(3) 0.024(3) 0.000(2) -0.002(2) -0.006(3)
P8 0.0255(10) 0.0221(10) 0.0188(10) 0.0045(10) 0.0027(10) -0.0024(10)
C9 0.037(5) 0.034(5) 0.028(5) 0.005(4) 0.013(4) -0.009(4)
C10 0.032(5) 0.028(5) 0.025(4) 0.005(4) 0.015(4) 0.002(4)
P11 0.0166(10) 0.0191(10) 0.0184(10) 0.0025(10) 0.0060(10) 0.0045(10)
C12 0.027(4) 0.028(4) 0.026(4) 0.007(4) 0.007(3) -0.003(4)
C13 0.032(5) 0.028(5) 0.025(4) 0.008(4) 0.002(4) -0.008(4)
C14 0.018(4) 0.026(4) 0.036(5) -0.003(3) 0.006(4) 0.004(4)
C15 0.030(5) 0.022(4) 0.033(5) -0.000(4) 0.009(4) 0.007(4)
P16 0.0175(10) 0.0205(10) 0.0211(10) 0.0022(10) 0.0039(10) 0.0056(10)
C17 0.023(4) 0.023(4) 0.026(4) 0.007(3) 0.001(3) 0.011(3)
C18 0.025(4) 0.023(4) 0.019(4) 0.009(3) 0.004(3) 0.004(3)
P19 0.0186(10) 0.0225(10) 0.0175(10) 0.0038(10) -0.0024(10) -0.0003(10)
C20 0.024(4) 0.034(5) 0.026(4) 0.004(4) -0.001(3) 0.007(4)
C21 0.026(4) 0.041(5) 0.027(4) 0.006(4) 0.015(4) 0.018(4)
C22 0.034(5) 0.027(5) 0.024(4) 0.003(4) -0.008(4) -0.002(4)
C23 0.016(4) 0.029(4) 0.023(4) 0.006(3) 0.005(3) 0.010(3)
C24 0.037(5) 0.047(6) 0.037(5) -0.005(4) 0.015(4) -0.003(4)
CL25 0.0446(10) 0.062(2) 0.0342(10) -0.0188(10) 0.0075(10) 0.0020(10)
CL26 0.0416(10) 0.0461(10) 0.0442(10) -0.0072(10) 0.0115(10) -0.0005(10)
C27 0.021(4) 0.043(5) 0.040(5) 0.002(4) 0.007(4) 0.001(4)
CL28 0.0313(10) 0.0503(10) 0.0377(10) 0.0031(10) 0.0061(10) -0.0084(10)
CL29 0.0305(10) 0.084(2) 0.0300(10) -0.0133(10) 0.0025(10) -0.0043(10)

loop_
_atom_type_symbol
_atom_type_description
_atom_type_scat_dispersion_real
_atom_type_scat_dispersion_imag
_atom_type_scat_source
W W -1.421 6.872 'International Tables Vol. IV (1974) Table 2.2B'
CL Cl 0.132 0.159 'International Tables Vol. IV (1974) Table 2.2B'
P P 0.09 0.095 'International Tables Vol. IV (1974) Table 2.2B'
O O 0.008 0.006 'International Tables Vol. IV (1974) Table 2.2B'
C C 0.002 0.002 'International Tables Vol. IV (1974) Table 2.2B'
H H 0 0 'International Tables Vol. IV (1974) Table 2.2B'

loop_
_geom_angle_atom_site_label_1
_geom_angle_atom_site_label_2
_geom_angle_atom_site_label_3
_geom_angle
_geom_angle_site_symmetry_1
_geom_angle_site_symmetry_2
_geom_angle_site_symmetry_3
_geom_angle_publ_flag
W2 W1 P8 108.15(5) . . . yes
W2 W1 P11 110.39(5) . . . yes
W2 W1 P16 83.08(5) . . . yes
W2 W1 P19 147.48(5) . . . yes
W2 W1 C6 72.8(2) . . . yes
P8 W1 P11 79.87(7) . . . yes
P8 W1 P16 89.88(7) . . . yes
P8 W1 P19 97.44(6) . . . yes
P8 W1 C6 172.0(2) . . . yes
P11 W1 P16 165.02(6) . . . yes
P11 W1 P19 93.30(6) . . . yes
P11 W1 C6 92.3(2) . . . yes
P16 W1 P19 77.11(6) . . . yes
P16 W1 C6 98.1(2) . . . yes
P19 W1 C6 84.7(2) . . . yes
W1 W2 O3 110.773(15) . . . yes
W1 W2 O3 110.773(15) . . 4_666 no
W1 W2 O4 111.58(17) . . . yes
W1 W2 O5 108.07(16) . . . yes
O3 W2 O4 111.24(19) . . . yes
O3 W2 O4 111.24(19) 4_666 . . no
O3 W2 O5 108.43(18) . . . yes
O3 W2 O5 108.43(18) 4_666 . . no
O4 W2 O5 106.6(3) . . . yes
W1 P8 C9 108.3(3) . . . no
W1 P8 C12 127.9(3) . . . no
W1 P8 C13 114.1(3) . . . no
C9 P8 C12 100.2(4) . . . no
C9 P8 C13 102.7(4) . . . no
C12 P8 C13 100.4(4) . . . no
W1 P11 C10 109.5(3) . . . no
W1 P11 C14 122.5(3) . . . no
W1 P11 C15 117.1(3) . . . no
C10 P11 C14 101.2(4) . . . no
C10 P11 C15 102.3(4) . . . no
C14 P11 C15 101.5(4) . . . no
W1 P16 C17 109.7(3) . . . no
W1 P16 C20 121.1(3) . . . no
W1 P16 C21 120.9(3) . . . no
C17 P16 C20 101.6(4) . . . no
C17 P16 C21 99.0(3) . . . no
C20 P16 C21 100.9(4) . . . no
W1 P19 C18 111.3(2) . . . no
W1 P19 C22 117.8(3) . . . no
W1 P19 C23 121.0(2) . . . no
C18 P19 C22 101.2(4) . . . no
C18 P19 C23 99.8(3) . . . no
C22 P19 C23 102.6(4) . . . no
W2 O3 W2 180 . . 4_666 yes
W2 O3 W2 180 4_666 . . no
W1 C6 O7 177.8(6) . . . yes
P8 C9 C10 111.2(5) . . . no
P11 C10 C9 110.0(5) . . . no
P16 C17 C18 108.2(5) . . . no
P19 C18 C17 109.5(5) . . . no
CL25 C24 CL26 111.8(4) . . . no
CL28 C27 CL29 110.8(4) . . . no
P8 C9 H1 109.2(6) . . . no
P8 C9 H2 108.7(6) . . . no
C10 C9 H1 110.0(8) . . . no
C10 C9 H2 110.1(7) . . . no
H1 C9 H2 107.5(8) . . . no
P11 C10 H3 109.5(6) . . . no
P11 C10 H4 109.4(6) . . . no
C9 C10 H3 110.2(7) . . . no
C9 C10 H4 109.8(7) . . . no
H3 C10 H4 107.9(7) . . . no
P8 C12 H5 109.8(6) . . . no
P8 C12 H6 110.3(6) . . . no
P8 C12 H7 109.9(6) . . . no
H5 C12 H6 109.1(8) . . . no
H5 C12 H7 108.5(7) . . . no
H6 C12 H7 109.3(7) . . . no
P8 C13 H8 110.1(6) . . . no
P8 C13 H9 110.4(6) . . . no
P8 C13 H10 109.9(6) . . . no
H8 C13 H9 109.1(8) . . . no
H8 C13 H10 108.4(8) . . . no
H9 C13 H10 108.9(8) . . . no
P11 C14 H11 110.4(6) . . . no
P11 C14 H12 111.0(6) . . . no
P11 C14 H13 110.3(6) . . . no
H11 C14 H12 108.8(7) . . . no
H11 C14 H13 107.8(8) . . . no
H12 C14 H13 108.5(7) . . . no
P11 C15 H14 111.2(6) . . . no
P11 C15 H15 111.2(6) . . . no
P11 C15 H16 110.5(6) . . . no
H14 C15 H15 108.5(8) . . . no
H14 C15 H16 107.6(8) . . . no
H15 C15 H16 107.7(7) . . . no
P16 C17 H17 110.2(6) . . . no
P16 C17 H18 110.0(6) . . . no
C18 C17 H17 110.0(7) . . . no
C18 C17 H18 109.1(7) . . . no
H17 C17 H18 109.4(7) . . . no
P19 C18 H19 109.7(6) . . . no
P19 C18 H20 109.7(6) . . . no
C17 C18 H19 109.8(7) . . . no
C17 C18 H20 110.2(7) . . . no
H19 C18 H20 107.9(7) . . . no
P16 C20 H21 110.7(6) . . . no
P16 C20 H22 110.1(6) . . . no
P16 C20 H23 110.2(6) . . . no
H21 C20 H22 108.7(7) . . . no
H21 C20 H23 109.0(8) . . . no
H22 C20 H23 108.1(8) . . . no
P16 C21 H24 109.9(6) . . . no
P16 C21 H25 110.5(6) . . . no
P16 C21 H26 110.5(7) . . . no
H24 C21 H25 108.2(8) . . . no
H24 C21 H26 108.4(7) . . . no
H25 C21 H26 109.3(8) . . . no
P19 C22 H27 110.0(6) . . . no
P19 C22 H28 110.5(6) . . . no
P19 C22 H29 110.0(6) . . . no
H27 C22 H28 109.0(8) . . . no
H27 C22 H29 108.3(8) . . . no
H28 C22 H29 109.0(8) . . . no
P19 C23 H30 110.0(5) . . . no
P19 C23 H31 110.0(6) . . . no
P19 C23 H32 110.4(6) . . . no
H30 C23 H31 108.4(7) . . . no
H30 C23 H32 109.0(7) . . . no
H31 C23 H32 109.0(7) . . . no
CL25 C24 H33 108.6(7) . . . no
CL25 C24 H34 109.6(7) . . . no
CL26 C24 H33 109.2(7) . . . no
CL26 C24 H34 110.2(7) . . . no
H33 C24 H34 107.3(8) . . . no
CL28 C27 H35 109.7(7) . . . no
CL28 C27 H36 109.2(6) . . . no
CL29 C27 H35 110.2(7) . . . no
CL29 C27 H36 109.8(7) . . . no
H35 C27 H36 107.0(7) . . . no

loop_
_geom_bond_atom_site_label_1
_geom_bond_atom_site_label_2
_geom_bond_distance
_geom_bond_site_symmetry_1
_geom_bond_site_symmetry_2
_geom_bond_publ_flag
W1 W2 2.6476(6) . . yes
W1 P8 2.523(2) . . yes
W1 P11 2.4680(19) . . yes
W1 P16 2.4606(19) . . yes
W1 P19 2.5092(19) . . yes
W1 C6 1.949(7) . . yes
W2 O3 1.8868(4) . . yes
W2 O3 1.8868(4) . 4_666 no
W2 O4 1.738(5) . . yes
W2 O5 1.729(5) . . yes
CL25 C24 1.772(9) . . no
CL26 C24 1.770(9) . . no
CL28 C27 1.788(8) . . no
CL29 C27 1.757(8) . . no
P8 C9 1.849(8) . . no
P8 C12 1.828(8) . . no
P8 C13 1.832(8) . . no
P11 C10 1.847(8) . . no
P11 C14 1.844(8) . . no
P11 C15 1.813(8) . . no
P16 C17 1.838(7) . . no
P16 C20 1.831(8) . . no
P16 C21 1.830(8) . . no
P19 C18 1.861(8) . . no
P19 C22 1.820(8) . . no
P19 C23 1.829(7) . . no
O7 C6 1.183(8) . . yes
C9 C10 1.530(11) . . no
C17 C18 1.511(11) . . no
C9 H1 0.957(8) . . no
C9 H2 0.966(8) . . no
C10 H3 0.959(8) . . no
C10 H4 0.959(8) . . no
C12 H5 0.957(8) . . no
C12 H6 0.947(7) . . no
C12 H7 0.954(8) . . no
C13 H8 0.956(8) . . no
C13 H9 0.949(7) . . no
C13 H10 0.958(8) . . no
C14 H11 0.958(8) . . no
C14 H12 0.949(7) . . no
C14 H13 0.962(8) . . no
C15 H14 0.956(8) . . no
C15 H15 0.955(7) . . no
C15 H16 0.966(8) . . no
C17 H17 0.948(7) . . no
C17 H18 0.953(8) . . no
C18 H19 0.960(7) . . no
C18 H20 0.959(7) . . no
C20 H21 0.949(8) . . no
C20 H22 0.960(8) . . no
C20 H23 0.956(8) . . no
C21 H24 0.963(9) . . no
C21 H25 0.952(8) . . no
C21 H26 0.951(8) . . no
C22 H27 0.957(8) . . no
C22 H28 0.948(8) . . no
C22 H29 0.958(8) . . no
C23 H30 0.956(7) . . no
C23 H31 0.956(8) . . no
C23 H32 0.949(7) . . no
C24 H33 0.973(9) . . no
C24 H34 0.953(9) . . no
C27 H35 0.960(8) . . no
C27 H36 0.970(9) . . no
